data_4078753
loop_
_publ_author_name
'Herrmann, Christoph'
'Salas, Paloma F.'
'Patrick, Brian O.'
'Kock, Carmen de'
'Smith, Peter J.'
'Adam, Michael J.'
'Orvig, Chris'

_publ_section_title
;
 Modular Synthesis of 1,2- and 1,1&#x2032;-Disubstituted Ferrocenyl
 Carbohydrate Chloroquine and Mefloquine Conjugates as Potential
 Antimalarial Agents
;
_journal_issue 16
_journal_name_full Organometallics
_journal_page_first 5748
_journal_paper_doi 10.1021/om300392q
_journal_volume 31
_journal_year 2012
_chemical_absolute_configuration ad
_chemical_formula_sum 'C22 H13 F6 Fe N O2'
_chemical_formula_weight 493.18
_chemical_name_systematic
;
 ?
;
_space_group_IT_number 19
_symmetry_cell_setting orthorhombic
_symmetry_space_group_name_Hall 'P 2ac 2ab'
_symmetry_space_group_name_H-M 'P 21 21 21'
_atom_sites_solution_hydrogens geom
_atom_sites_solution_primary direct
_atom_sites_solution_secondary difmap
_audit_creation_method SHELXL-97
_cell_angle_alpha 90.00
_cell_angle_beta 90.00
_cell_angle_gamma 90.00
_cell_formula_units_Z 4
_cell_length_a 7.8812(7)
_cell_length_b 10.6659(10)
_cell_length_c 23.064(2)
_cell_measurement_reflns_used 9825
_cell_measurement_temperature 90.0(1)
_cell_measurement_theta_max 30.02
_cell_measurement_theta_min 2.58
_cell_volume 1938.8(3)
_computing_structure_refinement 'SHELXL-97 (Sheldrick, 2008)'
_diffrn_ambient_temperature 90.0(1)
_diffrn_measured_fraction_theta_full 1.000
_diffrn_measured_fraction_theta_max 1.000
_diffrn_measurement_device_type 'Bruker APEX DUO'
_diffrn_measurement_method 'area detector'
_diffrn_radiation_monochromator graphite
_diffrn_radiation_source 'fine-focus sealed tube'
_diffrn_radiation_type MoK\a
_diffrn_radiation_wavelength 0.71073
_diffrn_reflns_av_R_equivalents 0.0362
_diffrn_reflns_av_sigmaI/netI 0.0272
_diffrn_reflns_limit_h_max 10
_diffrn_reflns_limit_h_min -11
_diffrn_reflns_limit_k_max 15
_diffrn_reflns_limit_k_min -15
_diffrn_reflns_limit_l_max 32
_diffrn_reflns_limit_l_min -32
_diffrn_reflns_number 31669
_diffrn_reflns_theta_full 30.04
_diffrn_reflns_theta_max 30.04
_diffrn_reflns_theta_min 1.77
_exptl_absorpt_coefficient_mu 0.855
_exptl_absorpt_correction_T_max 0.974
_exptl_absorpt_correction_T_min 0.839
_exptl_absorpt_correction_type multi-scan
_exptl_crystal_colour red
_exptl_crystal_density_diffrn 1.690
_exptl_crystal_density_method 'not measured'
_exptl_crystal_description blade
_exptl_crystal_F_000 992
_exptl_crystal_size_max 0.42
_exptl_crystal_size_mid 0.15
_exptl_crystal_size_min 0.03
_refine_diff_density_max 0.617
_refine_diff_density_min -0.325
_refine_diff_density_rms 0.056
_refine_ls_abs_structure_details 'Flack H D (1983), Acta Cryst. A39, 876-881'
_refine_ls_abs_structure_Flack -0.017(11)
_refine_ls_extinction_method none
_refine_ls_goodness_of_fit_ref 1.025
_refine_ls_hydrogen_treatment constr
_refine_ls_matrix_type full
_refine_ls_number_parameters 289
_refine_ls_number_reflns 5665
_refine_ls_number_restraints 0
_refine_ls_restrained_S_all 1.025
_refine_ls_R_factor_all 0.0356
_refine_ls_R_factor_gt 0.0294
_refine_ls_shift/su_max 0.002
_refine_ls_shift/su_mean 0.000
_refine_ls_structure_factor_coef Fsqd
_refine_ls_weighting_details 'calc w=1/[\s^2^(Fo^2^)+(0.0418P)^2^+0.3166P] where P=(Fo^2^+2Fc^2^)/3'
_refine_ls_weighting_scheme calc
_refine_ls_wR_factor_gt 0.0697
_refine_ls_wR_factor_ref 0.0724
_reflns_number_gt 5155
_reflns_number_total 5665
_reflns_threshold_expression >2\s(I)
_cod_data_source_file om300392q_si_002.cif
_cod_data_source_block co385
_cod_depositor_comments 'Adding full bibliography for 4078752--4078756.cif.'
_cod_original_sg_symbol_H-M 'P 212121'
_cod_database_code 4078753

loop_
_symmetry_equiv_pos_as_xyz
'x, y, z'
'x+1/2, -y+1/2, -z'
'-x, y+1/2, -z+1/2'
'-x+1/2, -y, z+1/2'

loop_
_atom_site_label
_atom_site_type_symbol
_atom_site_fract_x
_atom_site_fract_y
_atom_site_fract_z
_atom_site_U_iso_or_equiv
_atom_site_adp_type
_atom_site_occupancy
_atom_site_symmetry_multiplicity
_atom_site_calc_flag
_atom_site_refinement_flags
C1 C 0.7157(2) 0.83341(15) 0.71767(7) 0.0159(3) Uani 1 1 d .
C2 C 0.5745(2) 0.87259(17) 0.75295(8) 0.0182(3) Uani 1 1 d .
C3 C 0.6416(2) 0.95939(17) 0.79474(9) 0.0208(4) Uani 1 1 d .
H3 H 0.5788 1.0001 0.8244 0.025 Uiso 1 1 calc R
C4 C 0.8180(3) 0.97380(18) 0.78403(8) 0.0229(4) Uani 1 1 d .
H4 H 0.8927 1.0268 0.8051 0.028 Uiso 1 1 calc R
C5 C 0.8649(2) 0.89539(17) 0.73617(8) 0.0198(3) Uani 1 1 d .
H5 H 0.9751 0.8867 0.7200 0.024 Uiso 1 1 calc R
C6 C 0.4061(2) 0.81536(19) 0.75349(8) 0.0234(4) Uani 1 1 d .
H6 H 0.3864 0.7459 0.7286 0.028 Uiso 1 1 calc R
C9 C 0.70576(18) 0.80203(16) 0.61742(7) 0.0143(3) Uani 1 1 d .
C10 C 0.7093(2) 0.92943(15) 0.60753(7) 0.0157(3) Uani 1 1 d .
H10 H 0.7132 0.9879 0.6386 0.019 Uiso 1 1 calc R
C11 C 0.7071(2) 0.96882(16) 0.54965(7) 0.0156(3) Uani 1 1 d .
C13 C 0.70021(19) 0.77067(15) 0.51346(7) 0.0139(3) Uani 1 1 d .
C14 C 0.6969(2) 0.68763(16) 0.46497(7) 0.0172(3) Uani 1 1 d .
C15 C 0.6948(2) 0.56051(17) 0.47316(8) 0.0216(4) Uani 1 1 d .
H15 H 0.6913 0.5062 0.4405 0.026 Uiso 1 1 calc R
C16 C 0.6977(2) 0.50926(16) 0.52949(9) 0.0221(4) Uani 1 1 d .
H16 H 0.6969 0.4208 0.5343 0.026 Uiso 1 1 calc R
C17 C 0.7018(2) 0.58530(16) 0.57728(8) 0.0183(3) Uani 1 1 d .
H17 H 0.7044 0.5499 0.6151 0.022 Uiso 1 1 calc R
C18 C 0.70203(18) 0.71741(15) 0.56996(7) 0.0144(3) Uani 1 1 d .
C19 C 0.7095(2) 1.10813(16) 0.53623(8) 0.0187(3) Uani 1 1 d .
C20 C 0.6962(2) 0.74191(17) 0.40482(8) 0.0195(3) Uani 1 1 d .
C21 C 0.8076(2) 0.60129(16) 0.80217(9) 0.0219(3) Uani 1 1 d .
H21 H 0.8094 0.5465 0.7697 0.026 Uiso 1 1 calc R
C22 C 0.6635(2) 0.63006(18) 0.83683(9) 0.0236(4) Uani 1 1 d .
H22 H 0.5523 0.5976 0.8316 0.028 Uiso 1 1 calc R
C23 C 0.7150(2) 0.71624(19) 0.88075(8) 0.0258(4) Uani 1 1 d .
H23 H 0.6445 0.7516 0.9099 0.031 Uiso 1 1 calc R
C24 C 0.8915(2) 0.7395(2) 0.87293(8) 0.0265(4) Uani 1 1 d .
H24 H 0.9597 0.7932 0.8961 0.032 Uiso 1 1 calc R
C25 C 0.9479(2) 0.66859(19) 0.82454(9) 0.0249(4) Uani 1 1 d .
H25 H 1.0604 0.6666 0.8097 0.030 Uiso 1 1 calc R
N12 N 0.70231(17) 0.89654(13) 0.50345(6) 0.0155(3) Uani 1 1 d .
O7 O 0.28896(17) 0.85147(15) 0.78409(7) 0.0339(3) Uani 1 1 d .
O8 O 0.70480(16) 0.74953(11) 0.67148(5) 0.0176(2) Uani 1 1 d .
F1 F 0.85184(15) 1.14078(11) 0.50819(6) 0.0327(3) Uani 1 1 d .
F2 F 0.70308(15) 1.17879(9) 0.58427(5) 0.0266(2) Uani 1 1 d .
F3 F 0.57888(16) 1.14243(11) 0.50326(5) 0.0301(3) Uani 1 1 d .
F4 F 0.83659(12) 0.80943(11) 0.39343(5) 0.0243(2) Uani 1 1 d .
F5 F 0.56456(13) 0.81672(11) 0.39401(5) 0.0265(3) Uani 1 1 d .
F6 F 0.69108(17) 0.65114(12) 0.36425(5) 0.0334(3) Uani 1 1 d .
Fe1 Fe 0.75960(3) 0.78935(2) 0.800191(10) 0.01417(6) Uani 1 1 d .

loop_
_atom_site_aniso_label
_atom_site_aniso_U_11
_atom_site_aniso_U_22
_atom_site_aniso_U_33
_atom_site_aniso_U_23
_atom_site_aniso_U_13
_atom_site_aniso_U_12
C1 0.0226(8) 0.0122(7) 0.0128(7) 0.0025(5) 0.0027(6) -0.0009(6)
C2 0.0219(8) 0.0155(8) 0.0171(8) 0.0014(7) 0.0003(6) 0.0029(6)
C3 0.0304(8) 0.0136(8) 0.0184(9) -0.0002(7) 0.0031(8) 0.0026(6)
C4 0.0346(9) 0.0141(8) 0.0201(9) -0.0020(7) 0.0018(7) -0.0058(7)
C5 0.0240(8) 0.0174(8) 0.0178(9) 0.0001(7) 0.0055(7) -0.0057(6)
C6 0.0198(8) 0.0273(10) 0.0230(9) 0.0064(8) -0.0028(6) 0.0025(7)
C9 0.0155(6) 0.0147(7) 0.0127(7) 0.0021(6) 0.0002(5) -0.0003(6)
C10 0.0184(8) 0.0141(7) 0.0145(7) -0.0005(6) 0.0016(6) 0.0005(5)
C11 0.0150(7) 0.0143(7) 0.0173(8) 0.0014(6) 0.0006(6) 0.0005(5)
C13 0.0130(6) 0.0155(8) 0.0131(7) -0.0002(6) 0.0007(5) -0.0016(5)
C14 0.0157(6) 0.0213(8) 0.0148(7) -0.0014(7) 0.0010(5) -0.0013(6)
C15 0.0238(8) 0.0194(8) 0.0216(9) -0.0068(7) 0.0015(7) -0.0021(6)
C16 0.0270(8) 0.0132(8) 0.0260(9) -0.0013(7) 0.0012(8) -0.0020(6)
C17 0.0188(7) 0.0157(8) 0.0203(8) 0.0008(7) 0.0006(6) -0.0012(6)
C18 0.0146(6) 0.0144(7) 0.0141(7) -0.0004(6) 0.0014(5) -0.0013(6)
C19 0.0230(8) 0.0153(7) 0.0178(8) 0.0022(6) 0.0015(6) 0.0010(6)
C20 0.0199(7) 0.0224(8) 0.0162(8) -0.0044(7) 0.0011(6) -0.0029(6)
C21 0.0265(8) 0.0161(8) 0.0232(9) 0.0020(8) -0.0020(8) 0.0045(6)
C22 0.0266(9) 0.0196(9) 0.0247(10) 0.0089(8) 0.0002(7) -0.0019(7)
C23 0.0347(9) 0.0279(9) 0.0147(7) 0.0058(7) 0.0046(7) 0.0045(8)
C24 0.0303(9) 0.0309(11) 0.0183(9) 0.0002(8) -0.0084(7) 0.0029(7)
C25 0.0225(8) 0.0271(10) 0.0252(9) 0.0031(8) -0.0028(7) 0.0064(7)
N12 0.0149(6) 0.0163(6) 0.0152(7) 0.0006(5) 0.0000(5) -0.0007(5)
O7 0.0222(7) 0.0419(8) 0.0377(8) 0.0092(7) 0.0049(6) 0.0073(6)
O8 0.0294(6) 0.0129(5) 0.0106(5) 0.0003(4) 0.0008(5) -0.0013(4)
F1 0.0350(6) 0.0206(6) 0.0427(8) 0.0090(6) 0.0154(5) -0.0026(5)
F2 0.0435(7) 0.0130(5) 0.0234(5) -0.0010(4) -0.0015(5) 0.0005(4)
F3 0.0386(6) 0.0213(6) 0.0304(6) 0.0044(5) -0.0114(5) 0.0072(5)
F4 0.0179(4) 0.0347(6) 0.0203(5) 0.0022(5) 0.0032(4) -0.0047(4)
F5 0.0181(5) 0.0395(7) 0.0218(5) 0.0049(5) -0.0025(4) 0.0013(4)
F6 0.0529(7) 0.0307(6) 0.0165(5) -0.0094(5) 0.0000(5) -0.0061(5)
Fe1 0.01626(9) 0.01378(10) 0.01246(10) 0.00006(9) 0.00102(9) -0.00061(9)

loop_
_atom_type_symbol
_atom_type_description
_atom_type_scat_dispersion_real
_atom_type_scat_dispersion_imag
_atom_type_scat_source
C C 0.0033 0.0016 'International Tables Vol C Tables 4.2.6.8 and 6.1.1.4'
H H 0.0000 0.0000 'International Tables Vol C Tables 4.2.6.8 and 6.1.1.4'
N N 0.0061 0.0033 'International Tables Vol C Tables 4.2.6.8 and 6.1.1.4'
O O 0.0106 0.0060 'International Tables Vol C Tables 4.2.6.8 and 6.1.1.4'
F F 0.0171 0.0103 'International Tables Vol C Tables 4.2.6.8 and 6.1.1.4'
Fe Fe 0.3463 0.8444 'International Tables Vol C Tables 4.2.6.8 and 6.1.1.4'

loop_
_geom_angle_atom_site_label_1
_geom_angle_atom_site_label_2
_geom_angle_atom_site_label_3
_geom_angle
O8 C1 C5 125.53(15)
O8 C1 C2 124.80(15)
C5 C1 C2 109.65(15)
O8 C1 Fe1 126.15(11)
C5 C1 Fe1 71.19(10)
C2 C1 Fe1 70.29(10)
C3 C2 C1 106.34(15)
C3 C2 C6 126.72(17)
C1 C2 C6 125.82(16)
C3 C2 Fe1 69.91(10)
C1 C2 Fe1 67.69(9)
C6 C2 Fe1 117.81(12)
C4 C3 C2 108.27(17)
C4 C3 Fe1 70.20(12)
C2 C3 Fe1 68.71(10)
C4 C3 H3 125.9
C2 C3 H3 125.9
Fe1 C3 H3 126.8
C3 C4 C5 108.87(17)
C3 C4 Fe1 69.24(12)
C5 C4 Fe1 68.83(10)
C3 C4 H4 125.6
C5 C4 H4 125.6
Fe1 C4 H4 128.0
C1 C5 C4 106.86(16)
C1 C5 Fe1 67.69(9)
C4 C5 Fe1 70.15(11)
C1 C5 H5 126.6
C4 C5 H5 126.6
Fe1 C5 H5 127.1
O7 C6 C2 123.96(19)
O7 C6 H6 118.0
C2 C6 H6 118.0
O8 C9 C10 123.72(15)
O8 C9 C18 116.29(14)
C10 C9 C18 119.99(15)
C9 C10 C11 116.97(15)
C9 C10 H10 121.5
C11 C10 H10 121.5
N12 C11 C10 126.65(16)
N12 C11 C19 114.14(15)
C10 C11 C19 119.21(15)
N12 C13 C18 123.29(14)
N12 C13 C14 118.64(15)
C18 C13 C14 118.07(14)
C15 C14 C13 120.47(16)
C15 C14 C20 120.57(16)
C13 C14 C20 118.96(15)
C14 C15 C16 120.72(16)
C14 C15 H15 119.6
C16 C15 H15 119.6
C17 C16 C15 120.85(16)
C17 C16 H16 119.6
C15 C16 H16 119.6
C16 C17 C18 119.50(17)
C16 C17 H17 120.3
C18 C17 H17 120.3
C9 C18 C17 122.67(15)
C9 C18 C13 116.94(14)
C17 C18 C13 120.39(15)
F3 C19 F1 107.45(14)
F3 C19 F2 106.76(14)
F1 C19 F2 106.51(14)
F3 C19 C11 112.06(14)
F1 C19 C11 111.30(14)
F2 C19 C11 112.42(14)
F5 C20 F4 106.45(14)
F5 C20 F6 106.10(14)
F4 C20 F6 105.88(14)
F5 C20 C14 113.96(14)
F4 C20 C14 112.53(14)
F6 C20 C14 111.37(15)
C25 C21 C22 108.03(17)
C25 C21 Fe1 69.81(10)
C22 C21 Fe1 69.67(10)
C25 C21 H21 126.0
C22 C21 H21 126.0
Fe1 C21 H21 126.1
C21 C22 C23 108.09(16)
C21 C22 Fe1 69.56(10)
C23 C22 Fe1 69.66(11)
C21 C22 H22 126.0
C23 C22 H22 126.0
Fe1 C22 H22 126.4
C24 C23 C22 107.48(17)
C24 C23 Fe1 69.56(11)
C22 C23 Fe1 69.50(10)
C24 C23 H23 126.3
C22 C23 H23 126.3
Fe1 C23 H23 126.3
C25 C24 C23 108.19(17)
C25 C24 Fe1 69.67(11)
C23 C24 Fe1 69.66(10)
C25 C24 H24 125.9
C23 C24 H24 125.9
Fe1 C24 H24 126.3
C21 C25 C24 108.20(17)
C21 C25 Fe1 69.65(10)
C24 C25 Fe1 69.69(11)
C21 C25 H25 125.9
C24 C25 H25 125.9
Fe1 C25 H25 126.3
C11 N12 C13 116.15(14)
C9 O8 C1 115.72(13)
C1 Fe1 C2 42.02(7)
C1 Fe1 C5 41.13(7)
C2 Fe1 C5 70.14(8)
C1 Fe1 C21 106.59(8)
C2 Fe1 C21 125.18(8)
C5 Fe1 C21 119.09(8)
C1 Fe1 C3 69.65(7)
C2 Fe1 C3 41.38(7)
C5 Fe1 C3 69.38(8)
C21 Fe1 C3 163.41(7)
C1 Fe1 C22 121.82(8)
C2 Fe1 C22 108.66(8)
C5 Fe1 C22 155.88(8)
C21 Fe1 C22 40.77(8)
C3 Fe1 C22 126.53(8)
C1 Fe1 C25 122.54(8)
C2 Fe1 C25 161.26(8)
C5 Fe1 C25 104.66(8)
C21 Fe1 C25 40.55(8)
C3 Fe1 C25 155.13(8)
C22 Fe1 C25 68.38(8)
C1 Fe1 C24 159.15(8)
C2 Fe1 C24 157.18(8)
C5 Fe1 C24 122.14(8)
C21 Fe1 C24 68.40(8)
C3 Fe1 C24 120.87(8)
C22 Fe1 C24 68.47(8)
C25 Fe1 C24 40.64(8)
C1 Fe1 C23 158.20(8)
C2 Fe1 C23 122.13(7)
C5 Fe1 C23 160.10(8)
C21 Fe1 C23 68.72(8)
C3 Fe1 C23 108.44(8)
C22 Fe1 C23 40.85(8)
C25 Fe1 C23 68.59(8)
C24 Fe1 C23 40.78(8)
C1 Fe1 C4 68.87(7)
C2 Fe1 C4 69.15(8)
C5 Fe1 C4 41.02(7)
C21 Fe1 C4 154.58(8)
C3 Fe1 C4 40.56(8)
C22 Fe1 C4 162.61(8)
C25 Fe1 C4 119.38(8)
C24 Fe1 C4 106.49(8)
C23 Fe1 C4 124.63(8)

loop_
_geom_bond_atom_site_label_1
_geom_bond_atom_site_label_2
_geom_bond_distance
C1 O8 1.394(2)
C1 C5 1.415(2)
C1 C2 1.440(2)
C1 Fe1 1.9907(16)
C2 C3 1.437(3)
C2 C6 1.461(3)
C2 Fe1 2.0257(17)
C3 C4 1.420(3)
C3 Fe1 2.0418(18)
C3 H3 0.9500
C4 C5 1.434(3)
C4 Fe1 2.0544(19)
C4 H4 0.9500
C5 Fe1 2.0369(18)
C5 H5 0.9500
C6 O7 1.225(2)
C6 H6 0.9500
C9 O8 1.3669(19)
C9 C10 1.378(2)
C9 C18 1.419(2)
C10 C11 1.400(2)
C10 H10 0.9500
C11 N12 1.316(2)
C11 C19 1.518(2)
C13 N12 1.362(2)
C13 C18 1.422(2)
C13 C14 1.427(2)
C14 C15 1.369(3)
C14 C20 1.503(2)
C15 C16 1.410(3)
C15 H15 0.9500
C16 C17 1.369(2)
C16 H16 0.9500
C17 C18 1.419(2)
C17 H17 0.9500
C19 F3 1.331(2)
C19 F1 1.341(2)
C19 F2 1.341(2)
C20 F5 1.332(2)
C20 F4 1.3461(19)
C20 F6 1.347(2)
C21 C25 1.416(3)
C21 C22 1.423(3)
C21 Fe1 2.0418(17)
C21 H21 0.9500
C22 C23 1.427(3)
C22 Fe1 2.0432(18)
C22 H22 0.9500
C23 C24 1.425(3)
C23 Fe1 2.0454(17)
C23 H23 0.9500
C24 C25 1.420(3)
C24 Fe1 2.0441(18)
C24 H24 0.9500
C25 Fe1 2.0439(18)
C25 H25 0.9500

loop_
_geom_torsion_atom_site_label_1
_geom_torsion_atom_site_label_2
_geom_torsion_atom_site_label_3
_geom_torsion_atom_site_label_4
_geom_torsion
O8 C1 C2 C3 -179.54(15)
C5 C1 C2 C3 -1.0(2)
Fe1 C1 C2 C3 59.52(12)
O8 C1 C2 C6 11.9(3)
C5 C1 C2 C6 -169.56(16)
Fe1 C1 C2 C6 -109.01(18)
O8 C1 C2 Fe1 120.94(16)
C5 C1 C2 Fe1 -60.55(13)
C1 C2 C3 C4 1.1(2)
C6 C2 C3 C4 169.52(18)
Fe1 C2 C3 C4 59.23(14)
C1 C2 C3 Fe1 -58.10(11)
C6 C2 C3 Fe1 110.29(18)
C2 C3 C4 C5 -0.8(2)
Fe1 C3 C4 C5 57.48(14)
C2 C3 C4 Fe1 -58.31(13)
O8 C1 C5 C4 179.03(15)
C2 C1 C5 C4 0.5(2)
Fe1 C1 C5 C4 -59.48(13)
O8 C1 C5 Fe1 -121.50(16)
C2 C1 C5 Fe1 60.00(12)
C3 C4 C5 C1 0.2(2)
Fe1 C4 C5 C1 57.91(12)
C3 C4 C5 Fe1 -57.72(14)
C3 C2 C6 O7 13.9(3)
C1 C2 C6 O7 -179.89(18)
Fe1 C2 C6 O7 98.7(2)
O8 C9 C10 C11 -178.98(14)
C18 C9 C10 C11 0.7(2)
C9 C10 C11 N12 -0.2(3)
C9 C10 C11 C19 179.56(14)
N12 C13 C14 C15 179.96(15)
C18 C13 C14 C15 0.3(2)
N12 C13 C14 C20 0.1(2)
C18 C13 C14 C20 -179.56(13)
C13 C14 C15 C16 -0.7(3)
C20 C14 C15 C16 179.14(16)
C14 C15 C16 C17 0.4(3)
C15 C16 C17 C18 0.4(3)
O8 C9 C18 C17 -1.6(2)
C10 C9 C18 C17 178.67(15)
O8 C9 C18 C13 179.02(13)
C10 C9 C18 C13 -0.7(2)
C16 C17 C18 C9 179.86(16)
C16 C17 C18 C13 -0.8(2)
N12 C13 C18 C9 0.2(2)
C14 C13 C18 C9 179.86(14)
N12 C13 C18 C17 -179.22(15)
C14 C13 C18 C17 0.5(2)
N12 C11 C19 F3 55.6(2)
C10 C11 C19 F3 -124.15(17)
N12 C11 C19 F1 -64.71(19)
C10 C11 C19 F1 115.50(18)
N12 C11 C19 F2 175.90(14)
C10 C11 C19 F2 -3.9(2)
C15 C14 C20 F5 120.81(18)
C13 C14 C20 F5 -59.4(2)
C15 C14 C20 F4 -117.87(18)
C13 C14 C20 F4 62.0(2)
C15 C14 C20 F6 0.8(2)
C13 C14 C20 F6 -179.34(14)
C25 C21 C22 C23 0.3(2)
Fe1 C21 C22 C23 -59.20(13)
C25 C21 C22 Fe1 59.49(13)
C21 C22 C23 C24 -0.3(2)
Fe1 C22 C23 C24 -59.43(13)
C21 C22 C23 Fe1 59.14(13)
C22 C23 C24 C25 0.2(2)
Fe1 C23 C24 C25 -59.21(14)
C22 C23 C24 Fe1 59.38(13)
C22 C21 C25 C24 -0.2(2)
Fe1 C21 C25 C24 59.22(14)
C22 C21 C25 Fe1 -59.40(13)
C23 C24 C25 C21 0.0(2)
Fe1 C24 C25 C21 -59.20(13)
C23 C24 C25 Fe1 59.20(13)
C10 C11 N12 C13 -0.3(2)
C19 C11 N12 C13 179.91(13)
C18 C13 N12 C11 0.3(2)
C14 C13 N12 C11 -179.35(14)
C10 C9 O8 C1 -2.9(2)
C18 C9 O8 C1 177.42(13)
C5 C1 O8 C9 -76.3(2)
C2 C1 O8 C9 101.94(18)
Fe1 C1 O8 C9 -168.11(11)
O8 C1 Fe1 C2 -119.27(18)
C5 C1 Fe1 C2 119.97(14)
O8 C1 Fe1 C5 120.76(18)
C2 C1 Fe1 C5 -119.97(14)
O8 C1 Fe1 C21 5.30(16)
C5 C1 Fe1 C21 -115.46(11)
C2 C1 Fe1 C21 124.57(10)
O8 C1 Fe1 C3 -157.66(16)
C5 C1 Fe1 C3 81.58(11)
C2 C1 Fe1 C3 -38.39(10)
O8 C1 Fe1 C22 -36.53(17)
C5 C1 Fe1 C22 -157.29(11)
C2 C1 Fe1 C22 82.74(12)
O8 C1 Fe1 C25 46.67(17)
C5 C1 Fe1 C25 -74.09(12)
C2 C1 Fe1 C25 165.94(11)
O8 C1 Fe1 C24 78.0(3)
C5 C1 Fe1 C24 -42.7(2)
C2 C1 Fe1 C24 -162.7(2)
O8 C1 Fe1 C23 -68.7(3)
C5 C1 Fe1 C23 170.50(18)
C2 C1 Fe1 C23 50.5(2)
O8 C1 Fe1 C4 158.84(16)
C5 C1 Fe1 C4 38.08(11)
C2 C1 Fe1 C4 -81.89(11)
C3 C2 Fe1 C1 -118.28(15)
C6 C2 Fe1 C1 119.92(18)
C3 C2 Fe1 C5 -80.99(12)
C1 C2 Fe1 C5 37.29(9)
C6 C2 Fe1 C5 157.21(16)
C3 C2 Fe1 C21 166.81(11)
C1 C2 Fe1 C21 -74.90(12)
C6 C2 Fe1 C21 45.02(18)
C1 C2 Fe1 C3 118.28(15)
C6 C2 Fe1 C3 -121.80(19)
C3 C2 Fe1 C22 124.55(11)
C1 C2 Fe1 C22 -117.17(11)
C6 C2 Fe1 C22 2.75(17)
C3 C2 Fe1 C25 -157.9(2)
C1 C2 Fe1 C25 -39.6(3)
C6 C2 Fe1 C25 80.3(3)
C3 C2 Fe1 C24 45.9(2)
C1 C2 Fe1 C24 164.16(18)
C6 C2 Fe1 C24 -75.9(3)
C3 C2 Fe1 C23 81.50(13)
C1 C2 Fe1 C23 -160.22(10)
C6 C2 Fe1 C23 -40.30(17)
C3 C2 Fe1 C4 -37.12(11)
C1 C2 Fe1 C4 81.17(11)
C6 C2 Fe1 C4 -158.92(16)
C4 C5 Fe1 C1 118.78(16)
C1 C5 Fe1 C2 -38.06(10)
C4 C5 Fe1 C2 80.72(12)
C1 C5 Fe1 C21 81.94(12)
C4 C5 Fe1 C21 -159.28(11)
C1 C5 Fe1 C3 -82.30(11)
C4 C5 Fe1 C3 36.48(12)
C1 C5 Fe1 C22 53.4(2)
C4 C5 Fe1 C22 172.18(17)
C1 C5 Fe1 C25 123.06(11)
C4 C5 Fe1 C25 -118.16(12)
C1 C5 Fe1 C24 163.43(10)
C4 C5 Fe1 C24 -77.79(14)
C1 C5 Fe1 C23 -169.6(2)
C4 C5 Fe1 C23 -50.8(3)
C1 C5 Fe1 C4 -118.78(16)
C25 C21 Fe1 C1 121.00(12)
C22 C21 Fe1 C1 -119.80(11)
C25 C21 Fe1 C2 163.40(11)
C22 C21 Fe1 C2 -77.39(13)
C25 C21 Fe1 C5 78.19(14)
C22 C21 Fe1 C5 -162.60(11)
C25 C21 Fe1 C3 -164.7(3)
C22 C21 Fe1 C3 -45.5(3)
C25 C21 Fe1 C22 -119.21(17)
C22 C21 Fe1 C25 119.21(17)
C25 C21 Fe1 C24 -37.56(12)
C22 C21 Fe1 C24 81.64(12)
C25 C21 Fe1 C23 -81.53(12)
C22 C21 Fe1 C23 37.68(11)
C25 C21 Fe1 C4 45.4(2)
C22 C21 Fe1 C4 164.64(17)
C4 C3 Fe1 C1 -80.91(12)
C2 C3 Fe1 C1 38.95(10)
C4 C3 Fe1 C2 -119.86(16)
C4 C3 Fe1 C5 -36.87(12)
C2 C3 Fe1 C5 83.00(12)
C4 C3 Fe1 C21 -160.6(3)
C2 C3 Fe1 C21 -40.8(3)
C4 C3 Fe1 C22 163.93(12)
C2 C3 Fe1 C22 -76.20(13)
C4 C3 Fe1 C25 43.4(2)
C2 C3 Fe1 C25 163.28(17)
C4 C3 Fe1 C24 79.06(14)
C2 C3 Fe1 C24 -161.08(11)
C4 C3 Fe1 C23 122.12(12)
C2 C3 Fe1 C23 -118.01(11)
C2 C3 Fe1 C4 119.86(16)
C21 C22 Fe1 C1 78.17(13)
C23 C22 Fe1 C1 -162.38(11)
C21 C22 Fe1 C2 122.66(12)
C23 C22 Fe1 C2 -117.89(11)
C21 C22 Fe1 C5 39.7(2)
C23 C22 Fe1 C5 159.20(17)
C23 C22 Fe1 C21 119.45(16)
C21 C22 Fe1 C3 165.32(11)
C23 C22 Fe1 C3 -75.23(14)
C21 C22 Fe1 C25 -37.61(11)
C23 C22 Fe1 C25 81.83(12)
C21 C22 Fe1 C24 -81.47(12)
C23 C22 Fe1 C24 37.98(11)
C21 C22 Fe1 C23 -119.45(16)
C21 C22 Fe1 C4 -157.6(2)
C23 C22 Fe1 C4 -38.2(3)
C21 C25 Fe1 C1 -77.02(14)
C24 C25 Fe1 C1 163.48(11)
C21 C25 Fe1 C2 -46.6(3)
C24 C25 Fe1 C2 -166.1(2)
C21 C25 Fe1 C5 -117.85(12)
C24 C25 Fe1 C5 122.65(12)
C24 C25 Fe1 C21 -119.51(17)
C21 C25 Fe1 C3 169.69(17)
C24 C25 Fe1 C3 50.2(2)
C21 C25 Fe1 C22 37.81(11)
C24 C25 Fe1 C22 -81.69(13)
C21 C25 Fe1 C24 119.51(17)
C21 C25 Fe1 C23 81.87(13)
C24 C25 Fe1 C23 -37.64(12)
C21 C25 Fe1 C4 -159.46(12)
C24 C25 Fe1 C4 81.04(13)
C25 C24 Fe1 C1 -42.3(3)
C23 C24 Fe1 C1 -161.85(18)
C25 C24 Fe1 C2 168.54(18)
C23 C24 Fe1 C2 49.0(3)
C25 C24 Fe1 C5 -74.16(14)
C23 C24 Fe1 C5 166.34(11)
C25 C24 Fe1 C21 37.48(12)
C23 C24 Fe1 C21 -82.03(13)
C25 C24 Fe1 C3 -157.89(12)
C23 C24 Fe1 C3 82.60(13)
C25 C24 Fe1 C22 81.47(13)
C23 C24 Fe1 C22 -38.04(12)
C23 C24 Fe1 C25 -119.51(17)
C25 C24 Fe1 C23 119.51(17)
C25 C24 Fe1 C4 -116.15(12)
C23 C24 Fe1 C4 124.35(13)
C24 C23 Fe1 C1 162.63(17)
C22 C23 Fe1 C1 43.8(2)
C24 C23 Fe1 C2 -159.77(12)
C22 C23 Fe1 C2 81.44(13)
C24 C23 Fe1 C5 -36.0(3)
C22 C23 Fe1 C5 -154.8(2)
C24 C23 Fe1 C21 81.18(13)
C22 C23 Fe1 C21 -37.61(11)
C24 C23 Fe1 C3 -116.20(12)
C22 C23 Fe1 C3 125.01(11)
C24 C23 Fe1 C22 118.79(17)
C24 C23 Fe1 C25 37.50(12)
C22 C23 Fe1 C25 -81.29(12)
C22 C23 Fe1 C24 -118.79(17)
C24 C23 Fe1 C4 -74.19(15)
C22 C23 Fe1 C4 167.02(11)
C3 C4 Fe1 C1 83.00(12)
C5 C4 Fe1 C1 -38.17(11)
C3 C4 Fe1 C2 37.84(12)
C5 C4 Fe1 C2 -83.33(12)
C3 C4 Fe1 C5 121.18(17)
C3 C4 Fe1 C21 167.26(17)
C5 C4 Fe1 C21 46.1(2)
C5 C4 Fe1 C3 -121.18(17)
C3 C4 Fe1 C22 -48.1(3)
C5 C4 Fe1 C22 -169.3(2)
C3 C4 Fe1 C25 -160.63(12)
C5 C4 Fe1 C25 78.19(13)
C3 C4 Fe1 C24 -118.49(12)
C5 C4 Fe1 C24 120.33(12)
C3 C4 Fe1 C23 -77.54(14)
C5 C4 Fe1 C23 161.28(11)
